data_2013417
loop_
_publ_author_name
'Sbai, F.'
'  Regragui, R.'
'  Essassi, E., M.'
'Kenz, A.'
'Pierrot, M.'

_publ_section_title
;
 Complexation du 2-[(5-m\'ethylpyrazolyl)m\'ethyle]benzimidazole par
 les chlorures de cuivre et de cadmium
;
_journal_issue 8
_journal_name_full 'Acta Crystallographica Section C'
_journal_page_first m334
_journal_page_last m336
_journal_paper_doi 10.1107/S0108270103013945
_journal_volume 59
_journal_year 2003
_chemical_formula_iupac '[Cu Cl2 (C12 H12 N4)]'
_chemical_formula_moiety 'C12 H12 Cu1 Cl2 N4'
_chemical_formula_sum 'C12 H12 Cl2 Cu N4'
_chemical_formula_weight 346.70
_chemical_name_systematic
;
?
;
_space_group_IT_number 14
_symmetry_cell_setting monoclinic
_symmetry_space_group_name_Hall '-P 2ybc'
_symmetry_space_group_name_H-M 'P 1 21/c 1'
_atom_sites_solution_hydrogens geom
_atom_sites_solution_primary direct
_atom_sites_solution_secondary difmap
_cell_angle_alpha 90.0
_cell_angle_beta 118.510(2)
_cell_angle_gamma 90.0
_cell_formula_units_Z 4
_cell_length_a 13.4356(6)
_cell_length_b 7.2183(2)
_cell_length_c 16.0421(6)
_cell_measurement_reflns_used 9873
_cell_measurement_temperature 293(2)
_cell_measurement_theta_max 26.4
_cell_measurement_theta_min 2
_cell_volume 1367.13(9)
_computing_data_collection 'KappaCCD (Nonius, 1998) '
_computing_data_reduction 'Denzo and Scalepak (Otwinowski & Minor, 1997)'
_computing_molecular_graphics 'ORTEPIII (Burnett & Johnson, 1996)'
_computing_publication_material 'SHELXL97 (Sheldrick, 1997)'
_computing_structure_refinement 'SHELXL97 (Sheldrick, 1997)'
_computing_structure_solution 'SHELXS97 (Sheldrick, 1997)'
_diffrn_ambient_temperature 293(2)
_diffrn_measured_fraction_theta_full 0.987
_diffrn_measured_fraction_theta_max 0.987
_diffrn_measurement_device_type KappaCCD
_diffrn_measurement_method '\f scan'
_diffrn_radiation_monochromator graphite
_diffrn_radiation_source 'fine-focus sealed tube'
_diffrn_radiation_type MoK\a
_diffrn_radiation_wavelength 0.71073
_diffrn_reflns_av_R_equivalents 0.037
_diffrn_reflns_av_sigmaI/netI 0.0278
_diffrn_reflns_limit_h_max 16
_diffrn_reflns_limit_h_min 0
_diffrn_reflns_limit_k_max 0
_diffrn_reflns_limit_k_min -8
_diffrn_reflns_limit_l_max 16
_diffrn_reflns_limit_l_min -19
_diffrn_reflns_number 9873
_diffrn_reflns_theta_full 26.39
_diffrn_reflns_theta_max 26.39
_diffrn_reflns_theta_min 2.56
_diffrn_standards_decay_% 0
_diffrn_standards_interval_count 0
_diffrn_standards_interval_time 0
_diffrn_standards_number 0
_exptl_absorpt_coefficient_mu 1.978
_exptl_absorpt_correction_type none
_exptl_crystal_colour blue
_exptl_crystal_density_diffrn 1.684
_exptl_crystal_density_method 'not measured'
_exptl_crystal_description Needle
_exptl_crystal_F_000 700
_exptl_crystal_size_max 0.25
_exptl_crystal_size_mid 0.075
_exptl_crystal_size_min 0.05
_refine_diff_density_max 0.605
_refine_diff_density_min -0.342
_refine_ls_extinction_method none
_refine_ls_goodness_of_fit_ref 1.066
_refine_ls_hydrogen_treatment constr
_refine_ls_matrix_type full
_refine_ls_number_parameters 173
_refine_ls_number_reflns 2744
_refine_ls_number_restraints 0
_refine_ls_restrained_S_all 1.066
_refine_ls_R_factor_all 0.0359
_refine_ls_R_factor_gt 0.0311
_refine_ls_shift/su_max 0.001
_refine_ls_shift/su_mean 0.000
_refine_ls_structure_factor_coef Fsqd
_refine_ls_weighting_details 'calc w=1/[\s^2^(Fo^2^)+(0.0248P)^2^+1.7253P] where P=(Fo^2^+2Fc^2^)/3'
_refine_ls_weighting_scheme calc
_refine_ls_wR_factor_gt 0.0746
_refine_ls_wR_factor_ref 0.0775
_reflns_number_gt 2492
_reflns_number_total 2744
_reflns_threshold_expression >2\s(I)
_cod_data_source_file dn1026.cif
_cod_data_source_block I
_cod_original_cell_volume 1367.11(9)
_cod_original_sg_symbol_H-M 'P 21/c'
_cod_original_formula_sum 'C12 H12 Cl2 Cu1 N4'
_cod_database_code 2013417
_cod_database_fobs_code 2013417

loop_
_symmetry_equiv_pos_as_xyz
'x, y, z'
'-x, y+1/2, -z+1/2'
'-x, -y, -z'
'x, -y-1/2, z-1/2'

loop_
_atom_site_label
_atom_site_fract_x
_atom_site_fract_y
_atom_site_fract_z
_atom_site_U_iso_or_equiv
_atom_site_adp_type
_atom_site_calc_flag
_atom_site_refinement_flags
_atom_site_occupancy
_atom_site_disorder_assembly
_atom_site_disorder_group
_atom_site_type_symbol
Cu1 0.37965(2) 0.20934(4) 0.321607(19) 0.02965(11) Uani d . 1 . . Cu
Cl2 0.27315(6) 0.41367(11) 0.20989(5) 0.04647(19) Uani d . 1 . . Cl
Cl3 0.41050(7) 0.00258(10) 0.23329(4) 0.04723(19) Uani d . 1 . . Cl
N1 0.31181(17) 0.2444(3) 0.40433(14) 0.0295(4) Uani d . 1 . . N
N8 0.29066(19) 0.3038(3) 0.52960(15) 0.0359(5) Uani d . 1 . . N
H8 0.3078 0.3292 0.5873 0.043 Uiso calc R 1 . . H
N12 0.53108(17) 0.1884(3) 0.43342(14) 0.0303(4) Uani d . 1 . . N
N13 0.62656(17) 0.1623(3) 0.42593(14) 0.0329(5) Uani d . 1 . . N
H13 0.6270 0.1238 0.3754 0.040 Uiso calc R 1 . . H
C2 0.1961(2) 0.2409(4) 0.37664(18) 0.0351(6) Uani d . 1 . . C
C3 0.1033(2) 0.1962(5) 0.2904(2) 0.0512(8) Uani d . 1 . . C
H3 0.1112 0.1686 0.2372 0.061 Uiso calc R 1 . . H
C4 -0.0009(3) 0.1947(6) 0.2873(2) 0.0637(10) Uani d . 1 . . C
H4 -0.0645 0.1630 0.2308 0.076 Uiso calc R 1 . . H
C5 -0.0140(3) 0.2392(6) 0.3657(3) 0.0641(10) Uani d . 1 . . C
H5 -0.0863 0.2396 0.3599 0.077 Uiso calc R 1 . . H
C6 0.0774(3) 0.2825(5) 0.4519(2) 0.0534(8) Uani d . 1 . . C
H6 0.0689 0.3121 0.5046 0.064 Uiso calc R 1 . . H
C7 0.1829(2) 0.2798(4) 0.45596(18) 0.0364(6) Uani d . 1 . . C
C9 0.3648(2) 0.2809(3) 0.49660(16) 0.0271(5) Uani d . 1 . . C
C10 0.4887(2) 0.2950(3) 0.56127(16) 0.0291(5) Uani d . 1 . . C
H10A 0.5072 0.2148 0.6152 0.035 Uiso calc R 1 . . H
H10B 0.5050 0.4210 0.5851 0.035 Uiso calc R 1 . . H
C11 0.5664(2) 0.2481(3) 0.52220(16) 0.0271(5) Uani d . 1 . . C
C14 0.7199(2) 0.2036(4) 0.50669(19) 0.0357(6) Uani d . 1 . . C
C15 0.6837(2) 0.2587(4) 0.57039(18) 0.0358(6) Uani d . 1 . . C
H15 0.7289 0.2954 0.6330 0.043 Uiso calc R 1 . . H
C16 0.8353(2) 0.1945(5) 0.5150(2) 0.0519(8) Uani d . 1 . . C
H16A 0.8332 0.1174 0.4654 0.078 Uiso calc R 1 . . H
H16B 0.8875 0.1433 0.5756 0.078 Uiso calc R 1 . . H
H16C 0.8594 0.3169 0.5094 0.078 Uiso calc R 1 . . H

loop_
_atom_site_aniso_label
_atom_site_aniso_U_11
_atom_site_aniso_U_22
_atom_site_aniso_U_33
_atom_site_aniso_U_12
_atom_site_aniso_U_13
_atom_site_aniso_U_23
Cu1 0.03491(17) 0.03676(19) 0.01630(15) 0.00303(13) 0.01142(12) 0.00022(11)
Cl2 0.0541(4) 0.0574(4) 0.0315(3) 0.0205(3) 0.0234(3) 0.0169(3)
Cl3 0.0739(5) 0.0424(4) 0.0234(3) 0.0169(3) 0.0216(3) 0.0010(3)
N1 0.0304(10) 0.0379(11) 0.0194(9) -0.0011(9) 0.0113(8) 0.0010(8)
N8 0.0398(12) 0.0494(14) 0.0227(10) -0.0007(10) 0.0184(9) -0.0026(9)
N12 0.0326(11) 0.0353(11) 0.0228(10) 0.0023(9) 0.0131(8) -0.0006(8)
N13 0.0361(11) 0.0388(12) 0.0271(10) -0.0007(9) 0.0176(9) -0.0024(9)
C2 0.0338(13) 0.0441(15) 0.0282(12) -0.0019(11) 0.0154(11) 0.0023(11)
C3 0.0381(15) 0.082(2) 0.0286(14) -0.0088(15) 0.0119(12) -0.0010(14)
C4 0.0337(15) 0.105(3) 0.0420(17) -0.0099(17) 0.0096(13) 0.0064(18)
C5 0.0342(16) 0.101(3) 0.059(2) -0.0012(17) 0.0236(15) 0.014(2)
C6 0.0463(17) 0.078(2) 0.0468(17) 0.0038(16) 0.0306(15) 0.0055(16)
C7 0.0363(13) 0.0453(15) 0.0279(12) -0.0007(11) 0.0155(11) 0.0024(11)
C9 0.0360(12) 0.0253(11) 0.0215(11) -0.0002(9) 0.0148(10) 0.0012(9)
C10 0.0353(12) 0.0313(12) 0.0190(11) 0.0012(10) 0.0115(10) -0.0001(9)
C11 0.0346(12) 0.0234(11) 0.0210(11) 0.0005(9) 0.0113(9) 0.0022(8)
C14 0.0348(13) 0.0367(14) 0.0366(14) -0.0017(11) 0.0179(11) 0.0005(11)
C15 0.0339(13) 0.0414(14) 0.0273(12) -0.0020(11) 0.0106(10) -0.0042(11)
C16 0.0377(15) 0.067(2) 0.0537(18) -0.0088(14) 0.0240(14) -0.0132(16)

loop_
_atom_type_symbol
_atom_type_description
_atom_type_scat_dispersion_real
_atom_type_scat_dispersion_imag
_atom_type_scat_source
C C 0.0033 0.0016 'International Tables Vol C Tables 4.2.6.8 and 6.1.1.4'
H H 0.0000 0.0000 'International Tables Vol C Tables 4.2.6.8 and 6.1.1.4'
Cl Cl 0.1484 0.1585 'International Tables Vol C Tables 4.2.6.8 and 6.1.1.4'
Cu Cu 0.3201 1.2651 'International Tables Vol C Tables 4.2.6.8 and 6.1.1.4'
N N 0.0061 0.0033 'International Tables Vol C Tables 4.2.6.8 and 6.1.1.4'

loop_
_geom_angle_atom_site_label_1
_geom_angle_atom_site_label_2
_geom_angle_atom_site_label_3
_geom_angle
_geom_angle_publ_flag
N1 Cu1 N12 90.31(8) y
N1 Cu1 Cl3 143.89(7) y
N12 Cu1 Cl3 95.90(6) y
N1 Cu1 Cl2 97.57(6) y
N12 Cu1 Cl2 140.13(7) y
Cl3 Cu1 Cl2 100.05(3) y
C9 N1 C2 106.3(2) ?
C9 N1 Cu1 127.43(17) ?
C2 N1 Cu1 126.21(16) ?
C9 N8 C7 108.7(2) ?
C9 N8 H8 125.6 ?
C7 N8 H8 125.6 ?
C11 N12 N13 105.60(19) ?
C11 N12 Cu1 129.04(17) ?
N13 N12 Cu1 122.54(15) ?
C14 N13 N12 111.8(2) ?
C14 N13 H13 124.1 ?
N12 N13 H13 124.1 ?
C3 C2 C7 120.8(2) ?
C3 C2 N1 130.8(2) ?
C7 C2 N1 108.2(2) ?
C4 C3 C2 116.8(3) ?
C4 C3 H3 121.6 ?
C2 C3 H3 121.6 ?
C3 C4 C5 122.1(3) ?
C3 C4 H4 118.9 ?
C5 C4 H4 118.9 ?
C6 C5 C4 121.6(3) ?
C6 C5 H5 119.2 ?
C4 C5 H5 119.2 ?
C5 C6 C7 116.5(3) ?
C5 C6 H6 121.8 ?
C7 C6 H6 121.8 ?
N8 C7 C6 132.2(3) ?
N8 C7 C2 105.6(2) ?
C6 C7 C2 122.1(3) ?
N1 C9 N8 111.1(2) ?
N1 C9 C10 128.2(2) ?
N8 C9 C10 120.7(2) ?
C9 C10 C11 117.8(2) ?
C9 C10 H10A 107.9 ?
C11 C10 H10A 107.9 ?
C9 C10 H10B 107.9 ?
C11 C10 H10B 107.9 ?
H10A C10 H10B 107.2 ?
N12 C11 C15 110.0(2) ?
N12 C11 C10 123.8(2) ?
C15 C11 C10 126.2(2) ?
N13 C14 C15 106.4(2) ?
N13 C14 C16 122.0(2) ?
C15 C14 C16 131.5(3) ?
C14 C15 C11 106.2(2) ?
C14 C15 H15 126.9 ?
C11 C15 H15 126.9 ?
C14 C16 H16A 109.5 ?
C14 C16 H16B 109.5 ?
H16A C16 H16B 109.5 ?
C14 C16 H16C 109.5 ?
H16A C16 H16C 109.5 ?
H16B C16 H16C 109.5 ?

loop_
_geom_bond_atom_site_label_1
_geom_bond_atom_site_label_2
_geom_bond_site_symmetry_2
_geom_bond_distance
_geom_bond_publ_flag
Cu1 N1 . 1.952(2) y
Cu1 N12 . 1.974(2) y
Cu1 Cl3 . 2.2286(7) y
Cu1 Cl2 . 2.2331(8) y
N1 C9 . 1.327(3) ?
N1 C2 . 1.398(3) ?
N8 C9 . 1.343(3) ?
N8 C7 . 1.374(3) ?
N8 H8 . 0.8600 ?
N12 C11 . 1.340(3) ?
N12 N13 . 1.357(3) ?
N13 C14 . 1.337(3) ?
N13 H13 . 0.8600 ?
C2 C3 . 1.388(4) ?
C2 C7 . 1.395(4) ?
C3 C4 . 1.377(4) ?
C3 H3 . 0.9300 ?
C4 C5 . 1.390(5) ?
C4 H4 . 0.9300 ?
C5 C6 . 1.377(5) ?
C5 H5 . 0.9300 ?
C6 C7 . 1.388(4) ?
C6 H6 . 0.9300 ?
C9 C10 . 1.486(3) ?
C10 C11 . 1.490(3) ?
C10 H10A . 0.9700 ?
C10 H10B . 0.9700 ?
C11 C15 . 1.387(3) ?
C14 C15 . 1.383(4) ?
C14 C16 . 1.493(4) ?
C15 H15 . 0.9300 ?
C16 H16A . 0.9600 ?
C16 H16B . 0.9600 ?
C16 H16C . 0.9600 ?

loop_
_geom_hbond_atom_site_label_D
_geom_hbond_atom_site_label_H
_geom_hbond_atom_site_label_A
_geom_hbond_site_symmetry_A
_geom_hbond_distance_DH
_geom_hbond_distance_HA
_geom_hbond_distance_DA
_geom_hbond_angle_DHA
N8 H8 Cl3 4_566 0.86 2.40 3.194(2) 152.9
N8 H8 Cl2 4_566 0.86 2.83 3.396(2) 124.5
N13 H13 Cl2 2_645 0.86 2.78 3.548(2) 149.6
N13 H13 Cl3 . 0.86 2.84 3.278(2) 113.0
